data_4518235
loop_
_publ_author_name
'Uemura, Kazuhiro'
'Ito, Daiki'
'Pirillo, Jenny'
'Hijikata, Yuh'
'Saeki, Akinori'

_publ_section_title
;
 Modulation of Band Gaps toward Varying Conductivities in Heterometallic
 One-Dimensional Chains by Ligand Alteration and Third Metal Insertion
;
_journal_issue 47
_journal_name_full 'ACS Omega'
_journal_page_first 30502
_journal_page_last 30518
_journal_paper_doi 10.1021/acsomega.0c04317
_journal_volume 5
_journal_year 2020
_chemical_formula_sum 'C36 H84 F18 N8 O8 P3 Pd Pt2'
_chemical_formula_weight 1688.60
_space_group_crystal_system monoclinic
_space_group_IT_number 15
_space_group_name_Hall '-C 2yc'
_space_group_name_H-M_alt 'C 1 2/c 1'
_atom_sites_solution_hydrogens geom
_atom_sites_solution_primary direct
_atom_sites_solution_secondary difmap
_audit_creation_method SHELXL-2017/1
_cell_angle_alpha 90
_cell_angle_beta 128.996(5)
_cell_angle_gamma 90
_cell_formula_units_Z 4
_cell_length_a 30.731(13)
_cell_length_b 11.615(4)
_cell_length_c 22.369(10)
_cell_measurement_reflns_used 7125
_cell_measurement_temperature 293(2)
_cell_measurement_theta_max 31.0
_cell_measurement_theta_min 1.7
_cell_volume 6205(4)
_computing_cell_refinement CRYSTALCLEAR
_computing_data_collection CRYSTALCLEAR
_computing_data_reduction CRYSTALCLEAR
_computing_molecular_graphics 'Yadokari-XG 2009 (Wakita, Nemoto et al., 2009)'
_computing_publication_material 'Yadokari-XG 2009 (Wakita, Nemoto et al., 2009)'
_computing_structure_refinement 'SHELXL-2017/1 (Sheldrick, 2017)'
_computing_structure_solution 'SHELXS-97 (Sheldrick, 1990)'
_diffrn_ambient_temperature 293(2)
_diffrn_detector_area_resol_mean 14.6199
_diffrn_measured_fraction_theta_full 0.996
_diffrn_measured_fraction_theta_max 0.995
_diffrn_measurement_device_type 'Rigaku/MSC Mercury CCD'
_diffrn_measurement_method dtprofit.ref
_diffrn_radiation_type MoK\a
_diffrn_radiation_wavelength 0.7107
_diffrn_reflns_av_R_equivalents 0.0649
_diffrn_reflns_av_unetI/netI 0.0748
_diffrn_reflns_Laue_measured_fraction_full 0.996
_diffrn_reflns_Laue_measured_fraction_max 0.995
_diffrn_reflns_limit_h_max 39
_diffrn_reflns_limit_h_min -24
_diffrn_reflns_limit_k_max 14
_diffrn_reflns_limit_k_min -15
_diffrn_reflns_limit_l_max 20
_diffrn_reflns_limit_l_min -29
_diffrn_reflns_number 24270
_diffrn_reflns_point_group_measured_fraction_full 0.996
_diffrn_reflns_point_group_measured_fraction_max 0.995
_diffrn_reflns_theta_full 25.241
_diffrn_reflns_theta_max 27.482
_diffrn_reflns_theta_min 3.102
_diffrn_source 'Rotating Anode'
_exptl_absorpt_coefficient_mu 4.963
_exptl_absorpt_correction_T_max 1.000
_exptl_absorpt_correction_T_min 0.503
_exptl_absorpt_correction_type multi-scan
_exptl_absorpt_process_details 'REQAB (Rigaku, 1998)'
_exptl_crystal_colour blue
_exptl_crystal_density_diffrn 1.807
_exptl_crystal_description block
_exptl_crystal_F_000 3316
_exptl_crystal_size_max 0.370
_exptl_crystal_size_mid 0.320
_exptl_crystal_size_min 0.250
_refine_diff_density_max 2.300
_refine_diff_density_min -2.454
_refine_diff_density_rms 0.174
_refine_ls_extinction_method none
_refine_ls_goodness_of_fit_ref 1.133
_refine_ls_hydrogen_treatment constr
_refine_ls_matrix_type full
_refine_ls_number_parameters 354
_refine_ls_number_reflns 7069
_refine_ls_number_restraints 0
_refine_ls_restrained_S_all 1.133
_refine_ls_R_factor_all 0.1027
_refine_ls_R_factor_gt 0.0699
_refine_ls_shift/su_max 0.002
_refine_ls_shift/su_mean 0.000
_refine_ls_structure_factor_coef Fsqd
_refine_ls_weighting_details 'w=1/[\s^2^(Fo^2^)+(0.0500P)^2^+40.0000P] where P=(Fo^2^+2Fc^2^)/3'
_refine_ls_weighting_scheme calc
_refine_ls_wR_factor_gt 0.1533
_refine_ls_wR_factor_ref 0.1729
_reflns_Friedel_coverage 0.000
_reflns_number_gt 4658
_reflns_number_total 7069
_reflns_threshold_expression 'I > 2\s(I)'
_cod_data_source_file ao0c04317_si_003.cif
_cod_data_source_block 4
_cod_depositor_comments 'Adding full bibliography for 4518234--4518237.cif.'
_cod_original_sg_symbol_H-M 'C 2/c'
_cod_database_code 4518235
_shelx_shelxl_version_number 2017/1
_shelx_space_group_comment
;
The symmetry employed for this shelxl refinement is uniquely defined
by the following loop, which should always be used as a source of
symmetry information in preference to the above space-group names.
They are only intended as comments.
;
_shelx_estimated_absorpt_t_min 0.261
_shelx_estimated_absorpt_t_max 0.370

loop_
_space_group_symop_operation_xyz
'x, y, z'
'-x, y, -z+1/2'
'x+1/2, y+1/2, z'
'-x+1/2, y+1/2, -z+1/2'
'-x, -y, -z'
'x, -y, z-1/2'
'-x+1/2, -y+1/2, -z'
'x+1/2, -y+1/2, z-1/2'

loop_
_atom_site_label
_atom_site_type_symbol
_atom_site_fract_x
_atom_site_fract_y
_atom_site_fract_z
_atom_site_U_iso_or_equiv
_atom_site_adp_type
_atom_site_occupancy
_atom_site_site_symmetry_order
_atom_site_calc_flag
_atom_site_refinement_flags_posn
_atom_site_refinement_flags_adp
_atom_site_refinement_flags_occupancy
_atom_site_disorder_assembly
_atom_site_disorder_group
Pt1 Pt 0.40383(2) 0.00659(3) 0.35697(2) 0.04664(15) Uani 1 1 d . . . . .
Pd1 Pd 0.500000 0.000000 0.500000 0.0390(2) Uani 1 2 d S . P . .
P1 P 0.22844(17) 0.1540(3) 0.2593(2) 0.0783(10) Uani 1 1 d . . . . .
O2 O 0.4573(3) -0.0762(7) 0.5288(4) 0.0576(18) Uani 1 1 d . . . . .
N3 N 0.4011(4) 0.1632(7) 0.3924(4) 0.061(2) Uani 1 1 d . . . . .
H3 H 0.373572 0.206377 0.358171 0.073 Uiso 1 1 calc R U . . .
N1 N 0.4054(4) -0.1529(7) 0.3202(4) 0.061(2) Uani 1 1 d . . . . .
H1 H 0.382622 -0.154125 0.269005 0.092 Uiso 1 1 calc R U . . .
H1A H 0.394232 -0.205125 0.337063 0.092 Uiso 1 1 calc R U . . .
H1B H 0.440149 -0.169160 0.338428 0.092 Uiso 1 1 calc R U . . .
N2 N 0.4316(4) 0.0759(9) 0.3026(5) 0.072(3) Uani 1 1 d . . . . .
H2 H 0.427041 0.151945 0.299621 0.107 Uiso 1 1 calc R U . . .
H2A H 0.412057 0.046590 0.255478 0.107 Uiso 1 1 calc R U . . .
H2B H 0.467671 0.059439 0.329067 0.107 Uiso 1 1 calc R U . . .
N4 N 0.3756(4) -0.0618(8) 0.4084(5) 0.060(2) Uani 1 1 d . . . . .
H4 H 0.339965 -0.071084 0.380234 0.072 Uiso 1 1 calc R U . . .
C6 C 0.4048(5) -0.0938(8) 0.4794(6) 0.053(2) Uani 1 1 d . . . . .
C7 C 0.3782(5) -0.1576(11) 0.5092(6) 0.071(3) Uani 1 1 d . . . . .
C8 C 0.3146(6) -0.1554(14) 0.4544(8) 0.103(5) Uani 1 1 d . . . . .
H8 H 0.301882 -0.077142 0.441171 0.154 Uiso 1 1 calc R U . . .
H8A H 0.301033 -0.190097 0.478787 0.154 Uiso 1 1 calc R U . . .
H8B H 0.300846 -0.197571 0.408651 0.154 Uiso 1 1 calc R U . . .
P2 P 0.000000 0.3318(5) 0.250000 0.0791(14) Uani 1 2 d S T P . .
F6 F 0.2126(5) 0.2850(8) 0.2437(8) 0.166(5) Uani 1 1 d . . . . .
F4 F 0.2782(5) 0.1819(10) 0.2608(7) 0.158(4) Uani 1 1 d . . . . .
C1 C 0.4359(4) 0.2072(8) 0.4608(5) 0.051(2) Uani 1 1 d . . . . .
C10 C 0.3984(6) -0.2850(11) 0.5210(8) 0.096(5) Uani 1 1 d . . . . .
H10 H 0.388598 -0.314192 0.473749 0.144 Uiso 1 1 calc R U . . .
H10A H 0.380774 -0.330943 0.536021 0.144 Uiso 1 1 calc R U . . .
H10B H 0.438315 -0.288088 0.560431 0.144 Uiso 1 1 calc R U . . .
C2 C 0.4236(5) 0.3235(9) 0.4804(6) 0.067(3) Uani 1 1 d . . . . .
C5 C 0.3906(6) 0.2933(13) 0.5092(8) 0.100(5) Uani 1 1 d . . . . .
H5 H 0.409618 0.233098 0.546838 0.150 Uiso 1 1 calc R U . . .
H5A H 0.353641 0.267935 0.466631 0.150 Uiso 1 1 calc R U . . .
H5B H 0.387967 0.360305 0.531913 0.150 Uiso 1 1 calc R U . . .
C4 C 0.4783(6) 0.3796(11) 0.5452(8) 0.107(5) Uani 1 1 d . . . . .
H4A H 0.497885 0.330821 0.589777 0.160 Uiso 1 1 calc R U . . .
H4B H 0.470876 0.452586 0.557349 0.160 Uiso 1 1 calc R U . . .
H4C H 0.500898 0.391134 0.529769 0.160 Uiso 1 1 calc R U . . .
C9 C 0.4005(7) -0.1045(17) 0.5863(9) 0.137(8) Uani 1 1 d . . . . .
H9 H 0.440679 -0.108582 0.621264 0.205 Uiso 1 1 calc R U . . .
H9A H 0.385944 -0.146089 0.607366 0.205 Uiso 1 1 calc R U . . .
H9B H 0.389015 -0.025437 0.578779 0.205 Uiso 1 1 calc R U . . .
F7 F -0.0046(5) 0.3507(12) 0.1782(6) 0.178(5) Uani 1 1 d . . . . .
F5 F 0.2420(6) 0.0253(8) 0.2707(8) 0.184(6) Uani 1 1 d . . . . .
C3 C 0.3892(7) 0.4012(11) 0.4106(7) 0.107(5) Uani 1 1 d . . . . .
H3A H 0.382748 0.473255 0.424919 0.160 Uiso 1 1 calc R U . . .
H3B H 0.353931 0.365052 0.371578 0.160 Uiso 1 1 calc R U . . .
H3C H 0.409020 0.414590 0.391092 0.160 Uiso 1 1 calc R U . . .
F2 F 0.1789(6) 0.1346(12) 0.2574(11) 0.235(8) Uani 1 1 d . . . . .
F1 F 0.1927(6) 0.1386(11) 0.1737(6) 0.227(7) Uani 1 1 d . . . . .
F3 F 0.2663(7) 0.1725(13) 0.3444(6) 0.225(7) Uani 1 1 d . . . . .
F10 F 0.000000 0.4632(19) 0.250000 0.282(17) Uani 1 2 d S T P . .
O4 O 0.1660(4) 0.4502(11) 0.3400(5) 0.104(3) Uani 1 1 d . . . . .
O3 O 0.4016(7) 0.3117(12) 0.2511(9) 0.147(5) Uani 1 1 d . . . . .
C18 C 0.2097(8) 0.5123(18) 0.3522(11) 0.143(8) Uani 1 1 d . . . . .
H18 H 0.199455 0.592955 0.340886 0.171 Uiso 1 1 calc R U . . .
H18A H 0.216499 0.484463 0.317852 0.171 Uiso 1 1 calc R U . . .
C15 C 0.1908(8) 0.3700(15) 0.4008(9) 0.118(6) Uani 1 1 d . . . . .
H15 H 0.188221 0.293281 0.381670 0.141 Uiso 1 1 calc R U . . .
H15A H 0.171101 0.370403 0.421627 0.141 Uiso 1 1 calc R U . . .
C17 C 0.2585(10) 0.5003(17) 0.4287(13) 0.171(11) Uani 1 1 d . . . . .
H17 H 0.265156 0.569277 0.457897 0.205 Uiso 1 1 calc R U . . .
H17A H 0.290614 0.486865 0.430958 0.205 Uiso 1 1 calc R U . . .
C16 C 0.2487(7) 0.3997(18) 0.4602(9) 0.141(8) Uani 1 1 d . . . . .
H16 H 0.273036 0.336107 0.470451 0.169 Uiso 1 1 calc R U . . .
H16A H 0.255448 0.420084 0.507446 0.169 Uiso 1 1 calc R U . . .
C12 C 0.4090(18) 0.479(3) 0.214(3) 0.30(3) Uani 1 1 d . . . . .
H12 H 0.410876 0.545093 0.242432 0.363 Uiso 1 1 calc R U . . .
H12A H 0.425807 0.500951 0.190958 0.363 Uiso 1 1 calc R U . . .
C13 C 0.3560(16) 0.451(3) 0.1597(14) 0.23(2) Uani 1 1 d . . . . .
H13 H 0.349538 0.426801 0.113133 0.270 Uiso 1 1 calc R U . . .
H13A H 0.331139 0.514289 0.147738 0.270 Uiso 1 1 calc R U . . .
C14 C 0.3489(9) 0.3551(19) 0.1953(15) 0.167(9) Uani 1 1 d . . . . .
H14 H 0.332264 0.381804 0.217972 0.201 Uiso 1 1 calc R U . . .
H14A H 0.324846 0.296461 0.157351 0.201 Uiso 1 1 calc R U . . .
C11 C 0.4385(10) 0.389(3) 0.2643(14) 0.200(12) Uani 1 1 d . . . . .
H11 H 0.463098 0.355035 0.255812 0.240 Uiso 1 1 calc R U . . .
H11A H 0.461124 0.415620 0.317032 0.240 Uiso 1 1 calc R U . . .
F8 F 0.0626(5) 0.3304(18) 0.2988(7) 0.226(8) Uani 1 1 d . . . . .
O1 O 0.4799(3) 0.1542(6) 0.5160(4) 0.0582(18) Uani 1 1 d . . . . .
F9 F 0.000000 0.2132(17) 0.250000 0.360(19) Uani 1 2 d S T P . .

loop_
_atom_site_aniso_label
_atom_site_aniso_U_11
_atom_site_aniso_U_22
_atom_site_aniso_U_33
_atom_site_aniso_U_23
_atom_site_aniso_U_13
_atom_site_aniso_U_12
Pt1 0.0374(2) 0.0478(2) 0.0445(2) -0.00002(15) 0.02090(18) 0.00135(17)
Pd1 0.0323(5) 0.0345(5) 0.0434(5) 0.0012(3) 0.0206(4) 0.0011(4)
P1 0.067(2) 0.065(2) 0.085(2) 0.0018(16) 0.039(2) 0.0110(18)
O2 0.038(4) 0.071(5) 0.056(4) 0.013(3) 0.026(4) 0.000(4)
N3 0.063(6) 0.056(6) 0.051(5) 0.008(4) 0.029(5) 0.017(5)
N1 0.066(6) 0.057(6) 0.056(5) -0.008(4) 0.036(5) -0.007(5)
N2 0.074(7) 0.078(7) 0.069(6) 0.014(5) 0.047(6) 0.008(6)
N4 0.036(5) 0.070(6) 0.053(5) -0.003(4) 0.018(4) -0.006(4)
C6 0.058(7) 0.039(5) 0.066(6) -0.002(4) 0.041(6) 0.000(5)
C7 0.071(9) 0.089(9) 0.073(7) -0.009(6) 0.056(7) -0.018(7)
C8 0.082(11) 0.119(13) 0.142(13) -0.011(10) 0.087(11) -0.028(9)
P2 0.067(3) 0.102(4) 0.086(3) 0.000 0.057(3) 0.000
F6 0.130(9) 0.074(7) 0.264(13) 0.023(7) 0.111(10) 0.022(6)
F4 0.101(8) 0.168(11) 0.205(11) -0.002(8) 0.097(9) 0.019(8)
C1 0.052(7) 0.040(5) 0.054(5) 0.002(4) 0.030(5) 0.000(4)
C10 0.105(12) 0.065(9) 0.114(11) 0.020(7) 0.067(10) -0.012(8)
C2 0.072(9) 0.040(6) 0.080(7) -0.004(5) 0.044(7) 0.015(6)
C5 0.084(11) 0.108(12) 0.093(10) -0.007(8) 0.049(9) 0.031(9)
C4 0.115(14) 0.048(8) 0.106(10) -0.005(7) 0.045(10) 0.022(8)
C9 0.145(17) 0.20(2) 0.129(12) -0.085(13) 0.115(13) -0.097(14)
F7 0.181(12) 0.260(16) 0.127(8) -0.035(9) 0.113(9) -0.035(11)
F5 0.225(15) 0.068(7) 0.244(14) 0.026(7) 0.140(13) 0.046(8)
C3 0.135(14) 0.050(8) 0.088(9) 0.020(6) 0.047(9) 0.043(8)
F2 0.183(14) 0.198(14) 0.43(2) 0.131(14) 0.242(16) 0.065(11)
F1 0.246(16) 0.177(13) 0.099(7) -0.011(7) 0.033(9) -0.076(11)
F3 0.245(17) 0.281(19) 0.110(8) -0.034(9) 0.093(10) 0.016(13)
F10 0.48(5) 0.138(19) 0.23(3) 0.000 0.23(3) 0.000
O4 0.076(7) 0.142(10) 0.078(6) 0.028(6) 0.041(6) -0.004(7)
O3 0.124(12) 0.099(10) 0.211(14) 0.059(9) 0.102(12) 0.028(9)
C18 0.087(14) 0.20(2) 0.107(14) 0.037(12) 0.043(12) -0.008(14)
C15 0.138(17) 0.107(14) 0.105(12) 0.016(10) 0.075(12) -0.011(12)
C17 0.13(2) 0.141(19) 0.147(18) 0.037(13) 0.044(16) -0.064(14)
C16 0.086(14) 0.143(19) 0.106(12) 0.024(12) 0.018(11) -0.006(12)
C12 0.25(5) 0.15(3) 0.42(7) 0.10(4) 0.17(5) -0.03(3)
C13 0.40(5) 0.18(3) 0.16(2) 0.11(2) 0.20(3) 0.17(3)
C14 0.110(18) 0.13(2) 0.20(2) -0.003(17) 0.065(17) 0.026(15)
C11 0.11(2) 0.21(3) 0.17(2) 0.05(2) 0.030(16) -0.02(2)
F8 0.073(8) 0.43(3) 0.167(10) -0.014(13) 0.071(8) 0.003(11)
O1 0.058(5) 0.044(4) 0.056(4) -0.002(3) 0.028(4) 0.008(3)
F9 0.32(4) 0.062(13) 0.55(5) 0.000 0.20(4) 0.000

loop_
_atom_type_symbol
_atom_type_description
_atom_type_scat_dispersion_real
_atom_type_scat_dispersion_imag
_atom_type_scat_source
C C 0.0033 0.0016 'International Tables Vol C Tables 4.2.6.8 and 6.1.1.4'
H H 0.0000 0.0000 'International Tables Vol C Tables 4.2.6.8 and 6.1.1.4'
N N 0.0061 0.0033 'International Tables Vol C Tables 4.2.6.8 and 6.1.1.4'
O O 0.0106 0.0060 'International Tables Vol C Tables 4.2.6.8 and 6.1.1.4'
Pd Pd -0.9988 1.0072 'International Tables Vol C Tables 4.2.6.8 and 6.1.1.4'
Pt Pt -1.7033 8.3905 'International Tables Vol C Tables 4.2.6.8 and 6.1.1.4'
P P 0.1023 0.0942 'International Tables Vol C Tables 4.2.6.8 and 6.1.1.4'
F F 0.0171 0.0103 'International Tables Vol C Tables 4.2.6.8 and 6.1.1.4'

loop_
_geom_angle_atom_site_label_1
_geom_angle_atom_site_label_2
_geom_angle_atom_site_label_3
_geom_angle
_geom_angle_site_symmetry_1
_geom_angle_site_symmetry_3
_geom_angle_publ_flag
N4 Pt1 N3 89.5(3) . . ?
N4 Pt1 N2 179.1(4) . . ?
N3 Pt1 N2 90.8(4) . . ?
N4 Pt1 N1 90.0(3) . . ?
N3 Pt1 N1 179.2(4) . . ?
N2 Pt1 N1 89.6(4) . . ?
N4 Pt1 Pd1 81.5(2) . . ?
N3 Pt1 Pd1 80.9(2) . . ?
N2 Pt1 Pd1 99.4(3) . . ?
N1 Pt1 Pd1 99.7(2) . . ?
O2 Pd1 O2 180.0(4) . 5_656 ?
O2 Pd1 O1 90.0(3) . 5_656 ?
O2 Pd1 O1 90.0(3) 5_656 5_656 ?
O2 Pd1 O1 90.0(3) . . ?
O2 Pd1 O1 90.0(3) 5_656 . ?
O1 Pd1 O1 180.0 5_656 . ?
O2 Pd1 Pt1 86.72(19) . . ?
O2 Pd1 Pt1 93.29(19) 5_656 . ?
O1 Pd1 Pt1 92.57(19) 5_656 . ?
O1 Pd1 Pt1 87.43(19) . . ?
O2 Pd1 Pt1 93.28(19) . 5_656 ?
O2 Pd1 Pt1 86.72(19) 5_656 5_656 ?
O1 Pd1 Pt1 87.44(19) 5_656 5_656 ?
O1 Pd1 Pt1 92.57(19) . 5_656 ?
Pt1 Pd1 Pt1 180.0 . 5_656 ?
F3 P1 F1 176.8(10) . . ?
F3 P1 F2 91.3(9) . . ?
F1 P1 F2 91.7(10) . . ?
F3 P1 F5 90.9(8) . . ?
F1 P1 F5 90.0(8) . . ?
F2 P1 F5 91.4(8) . . ?
F3 P1 F4 88.6(8) . . ?
F1 P1 F4 88.4(8) . . ?
F2 P1 F4 176.4(7) . . ?
F5 P1 F4 92.2(7) . . ?
F3 P1 F6 91.7(8) . . ?
F1 P1 F6 87.4(7) . . ?
F2 P1 F6 88.4(7) . . ?
F5 P1 F6 177.4(8) . . ?
F4 P1 F6 88.0(6) . . ?
C6 O2 Pd1 121.4(6) . . ?
C1 N3 Pt1 127.9(7) . . ?
C6 N4 Pt1 127.3(8) . . ?
O2 C6 N4 122.8(10) . . ?
O2 C6 C7 115.5(9) . . ?
N4 C6 C7 121.7(10) . . ?
C8 C7 C9 109.9(11) . . ?
C8 C7 C6 114.1(10) . . ?
C9 C7 C6 108.2(10) . . ?
C8 C7 C10 109.0(11) . . ?
C9 C7 C10 110.1(12) . . ?
C6 C7 C10 105.4(9) . . ?
F9 P2 F8 89.4(8) . 2 ?
F9 P2 F8 89.4(8) . . ?
F8 P2 F8 178.8(17) 2 . ?
F9 P2 F10 180.0 . . ?
F8 P2 F10 90.6(8) 2 . ?
F8 P2 F10 90.6(8) . . ?
F9 P2 F7 98.2(6) . 2 ?
F8 P2 F7 89.8(6) 2 2 ?
F8 P2 F7 90.4(6) . 2 ?
F10 P2 F7 81.8(6) . 2 ?
F9 P2 F7 98.2(6) . . ?
F8 P2 F7 90.4(6) 2 . ?
F8 P2 F7 89.8(6) . . ?
F10 P2 F7 81.8(6) . . ?
F7 P2 F7 163.5(11) 2 . ?
O1 C1 N3 122.4(9) . . ?
O1 C1 C2 116.7(9) . . ?
N3 C1 C2 120.9(9) . . ?
C3 C2 C4 111.4(11) . . ?
C3 C2 C1 111.6(9) . . ?
C4 C2 C1 109.1(10) . . ?
C3 C2 C5 110.4(11) . . ?
C4 C2 C5 108.8(11) . . ?
C1 C2 C5 105.2(10) . . ?
C18 O4 C15 106.4(13) . . ?
C11 O3 C14 108.0(18) . . ?
O4 C18 C17 110.3(15) . . ?
O4 C15 C16 109.6(14) . . ?
C18 C17 C16 106.0(16) . . ?
C15 C16 C17 104.5(14) . . ?
C13 C12 C11 111(3) . . ?
C12 C13 C14 102(2) . . ?
O3 C14 C13 106(2) . . ?
O3 C11 C12 107(2) . . ?
C1 O1 Pd1 121.1(6) . . ?

loop_
_geom_bond_atom_site_label_1
_geom_bond_atom_site_label_2
_geom_bond_distance
_geom_bond_site_symmetry_2
_geom_bond_publ_flag
Pt1 N4 1.991(9) . ?
Pt1 N3 2.007(8) . ?
Pt1 N2 2.038(8) . ?
Pt1 N1 2.041(8) . ?
Pt1 Pd1 2.6601(9) . ?
Pd1 O2 1.996(7) . ?
Pd1 O2 1.996(7) 5_656 ?
Pd1 O1 1.999(6) 5_656 ?
Pd1 O1 1.999(6) . ?
P1 F3 1.494(11) . ?
P1 F1 1.503(10) . ?
P1 F2 1.513(11) . ?
P1 F5 1.529(10) . ?
P1 F4 1.544(11) . ?
P1 F6 1.568(10) . ?
O2 C6 1.274(12) . ?
N3 C1 1.299(12) . ?
N4 C6 1.293(12) . ?
C6 C7 1.533(14) . ?
C7 C8 1.518(17) . ?
C7 C9 1.528(15) . ?
C7 C10 1.562(17) . ?
P2 F9 1.38(2) . ?
P2 F8 1.499(11) 2 ?
P2 F8 1.499(11) . ?
P2 F10 1.53(2) . ?
P2 F7 1.537(9) 2 ?
P2 F7 1.537(9) . ?
C1 O1 1.277(11) . ?
C1 C2 1.538(13) . ?
C2 C3 1.514(14) . ?
C2 C4 1.512(17) . ?
C2 C5 1.546(17) . ?
O4 C18 1.39(2) . ?
O4 C15 1.411(16) . ?
O3 C11 1.32(3) . ?
O3 C14 1.38(2) . ?
C18 C17 1.40(3) . ?
C15 C16 1.44(2) . ?
C17 C16 1.49(2) . ?
C12 C13 1.32(5) . ?
C12 C11 1.38(4) . ?
C13 C14 1.46(3) . ?

loop_
_geom_torsion_atom_site_label_1
_geom_torsion_atom_site_label_2
_geom_torsion_atom_site_label_3
_geom_torsion_atom_site_label_4
_geom_torsion
_geom_torsion_site_symmetry_1
_geom_torsion_site_symmetry_2
_geom_torsion_site_symmetry_3
_geom_torsion_site_symmetry_4
_geom_torsion_publ_flag
Pd1 O2 C6 N4 -1.6(14) . . . . ?
Pd1 O2 C6 C7 177.6(7) . . . . ?
Pt1 N4 C6 O2 6.0(15) . . . . ?
Pt1 N4 C6 C7 -173.1(8) . . . . ?
O2 C6 C7 C8 167.9(10) . . . . ?
N4 C6 C7 C8 -12.9(16) . . . . ?
O2 C6 C7 C9 45.3(15) . . . . ?
N4 C6 C7 C9 -135.6(13) . . . . ?
O2 C6 C7 C10 -72.5(12) . . . . ?
N4 C6 C7 C10 106.6(12) . . . . ?
Pt1 N3 C1 O1 3.2(16) . . . . ?
Pt1 N3 C1 C2 -172.6(8) . . . . ?
O1 C1 C2 C3 154.0(11) . . . . ?
N3 C1 C2 C3 -29.9(16) . . . . ?
O1 C1 C2 C4 30.4(14) . . . . ?
N3 C1 C2 C4 -153.5(11) . . . . ?
O1 C1 C2 C5 -86.3(12) . . . . ?
N3 C1 C2 C5 89.8(12) . . . . ?
C15 O4 C18 C17 -18(2) . . . . ?
C18 O4 C15 C16 13(2) . . . . ?
O4 C18 C17 C16 16(3) . . . . ?
O4 C15 C16 C17 -4(2) . . . . ?
C18 C17 C16 C15 -7(3) . . . . ?
C11 C12 C13 C14 22(5) . . . . ?
C11 O3 C14 C13 16(3) . . . . ?
C12 C13 C14 O3 -23(4) . . . . ?
C14 O3 C11 C12 -3(4) . . . . ?
C13 C12 C11 O3 -13(5) . . . . ?
N3 C1 O1 Pd1 2.1(14) . . . . ?
C2 C1 O1 Pd1 178.1(7) . . . . ?
